data_2229908
loop_
_publ_author_name
'Choi, Hong Dae'
'Seo, Pil Ja'
'Son, Byeng Wha'
'Lee, Uk'

_publ_section_title
;
 5-Ethyl-3-(3-fluorophenylsulfonyl)-2-methyl-1-benzofuran
;
_journal_coeditor_code BH2350
_journal_issue 5
_journal_name_full 'Acta Crystallographica Section E'
_journal_page_first o1278
_journal_paper_doi 10.1107/S1600536811015443
_journal_volume 67
_journal_year 2011
_chemical_formula_iupac 'C17 H15 F O3 S'
_chemical_formula_moiety 'C17 H15 F O3 S'
_chemical_formula_sum 'C17 H15 F O3 S'
_chemical_formula_weight 318.35
_chemical_melting_point 395
_chemical_name_systematic
;
5-Ethyl-3-(3-fluorophenylsulfonyl)-2-methyl-1-benzofuran
;
_space_group_IT_number 19
_symmetry_cell_setting orthorhombic
_symmetry_space_group_name_Hall 'P 2ac 2ab'
_symmetry_space_group_name_H-M 'P 21 21 21'
_atom_sites_solution_hydrogens difmap
_atom_sites_solution_primary direct
_atom_sites_solution_secondary difmap
_cell_angle_alpha 90.00
_cell_angle_beta 90.00
_cell_angle_gamma 90.00
_cell_formula_units_Z 4
_cell_length_a 8.43950(10)
_cell_length_b 11.3701(2)
_cell_length_c 15.3559(2)
_cell_measurement_reflns_used 6176
_cell_measurement_temperature 173(2)
_cell_measurement_theta_max 27.57
_cell_measurement_theta_min 2.23
_cell_volume 1473.52(4)
_computing_cell_refinement '<i>SAINT</i> (Bruker, 2009)'
_computing_data_collection '<i>APEX2</i> (Bruker, 2009)'
_computing_data_reduction '<i>SAINT</i> (Bruker, 2009)'
_computing_molecular_graphics '<i>ORTEP-3</i> (Farrugia, 1997) and <i>DIAMOND</i> (Brandenburg, 1998)'
_computing_publication_material '<i>SHELXL97</i> (Sheldrick, 2008)'
_computing_structure_refinement '<i>SHELXL97</i> (Sheldrick, 2008)'
_computing_structure_solution '<i>SHELXS97</i> (Sheldrick, 2008)'
_diffrn_ambient_temperature 173(2)
_diffrn_detector_area_resol_mean 10.0
_diffrn_measured_fraction_theta_full 0.998
_diffrn_measured_fraction_theta_max 0.998
_diffrn_measurement_device_type 'Bruker SMART APEXII CCD'
_diffrn_measurement_method '\f and \w'
_diffrn_radiation_monochromator 'graphite multilayer'
_diffrn_radiation_source 'rotating anode'
_diffrn_radiation_type MoK\a
_diffrn_radiation_wavelength 0.71073
_diffrn_reflns_av_R_equivalents 0.0349
_diffrn_reflns_av_sigmaI/netI 0.0281
_diffrn_reflns_limit_h_max 11
_diffrn_reflns_limit_h_min -11
_diffrn_reflns_limit_k_max 15
_diffrn_reflns_limit_k_min -14
_diffrn_reflns_limit_l_max 20
_diffrn_reflns_limit_l_min -19
_diffrn_reflns_number 14844
_diffrn_reflns_theta_full 28.34
_diffrn_reflns_theta_max 28.34
_diffrn_reflns_theta_min 2.23
_diffrn_standards_number 0
_exptl_absorpt_coefficient_mu 0.240
_exptl_absorpt_correction_T_max 0.9619
_exptl_absorpt_correction_T_min 0.9201
_exptl_absorpt_correction_type multi-scan
_exptl_absorpt_process_details '(SADABS; Bruker, 2009)'
_exptl_crystal_colour colourless
_exptl_crystal_density_diffrn 1.435
_exptl_crystal_density_method 'not measured'
_exptl_crystal_description block
_exptl_crystal_F_000 664
_exptl_crystal_size_max 0.35
_exptl_crystal_size_mid 0.25
_exptl_crystal_size_min 0.16
_refine_diff_density_max 0.225
_refine_diff_density_min -0.296
_refine_ls_abs_structure_details 'Flack (1983), 1555 Friedel pairs'
_refine_ls_abs_structure_Flack -0.01(6)
_refine_ls_extinction_method none
_refine_ls_goodness_of_fit_ref 1.089
_refine_ls_hydrogen_treatment constr
_refine_ls_matrix_type full
_refine_ls_number_constraints 0
_refine_ls_number_parameters 200
_refine_ls_number_reflns 3665
_refine_ls_number_restraints 0
_refine_ls_restrained_S_all 1.089
_refine_ls_R_factor_all 0.0341
_refine_ls_R_factor_gt 0.0316
_refine_ls_shift/su_max 0.001
_refine_ls_shift/su_mean 0.000
_refine_ls_structure_factor_coef Fsqd
_refine_ls_weighting_details 'calc w=1/[\s^2^(Fo^2^)+(0.0404P)^2^+0.1728P] where P=(Fo^2^+2Fc^2^)/3'
_refine_ls_weighting_scheme calc
_refine_ls_wR_factor_gt 0.0754
_refine_ls_wR_factor_ref 0.0769
_reflns_number_gt 3453
_reflns_number_total 3665
_reflns_threshold_expression I>2\s(I)
_cod_data_source_file bh2350.cif
_cod_data_source_block I
_cod_database_code 2229908
_cod_database_fobs_code 2229908

loop_
_symmetry_equiv_pos_as_xyz
'x, y, z'
'-x+1/2, -y, z+1/2'
'x+1/2, -y+1/2, -z'
'-x, y+1/2, -z+1/2'

loop_
_atom_site_type_symbol
_atom_site_label
_atom_site_fract_x
_atom_site_fract_y
_atom_site_fract_z
_atom_site_U_iso_or_equiv
_atom_site_adp_type
_atom_site_calc_flag
_atom_site_refinement_flags
_atom_site_occupancy
_atom_site_symmetry_multiplicity
_atom_site_disorder_assembly
_atom_site_disorder_group
S S1 0.55279(4) 0.61633(3) 0.30198(2) 0.02203(9) Uani d . 1 2 . .
F F1 0.83613(14) 0.24805(9) 0.20382(9) 0.0530(3) Uani d . 1 2 . .
O O1 0.45021(12) 0.62846(9) 0.55130(7) 0.0262(2) Uani d . 1 2 . .
O O2 0.43231(13) 0.56682(11) 0.24756(7) 0.0326(3) Uani d . 1 2 . .
O O3 0.59979(14) 0.73710(10) 0.29031(8) 0.0320(3) Uani d . 1 2 . .
C C1 0.49455(16) 0.59635(12) 0.40936(9) 0.0208(3) Uani d . 1 2 . .
C C2 0.41587(16) 0.49312(12) 0.44346(9) 0.0203(3) Uani d . 1 2 . .
C C3 0.36195(16) 0.38604(13) 0.40976(9) 0.0221(3) Uani d . 1 2 . .
H H3 0.3794 0.3663 0.3504 0.027 Uiso calc R 1 2 . .
C C4 0.28224(17) 0.30910(13) 0.46495(10) 0.0241(3) Uani d . 1 2 . .
C C5 0.25768(18) 0.34013(14) 0.55252(11) 0.0278(3) Uani d . 1 2 . .
H H5 0.2020 0.2870 0.5891 0.033 Uiso calc R 1 2 . .
C C6 0.31114(19) 0.44473(15) 0.58750(11) 0.0278(3) Uani d . 1 2 . .
H H6 0.2944 0.4648 0.6468 0.033 Uiso calc R 1 2 . .
C C7 0.39063(17) 0.51841(13) 0.53065(10) 0.0227(3) Uani d . 1 2 . .
C C8 0.51210(18) 0.67416(13) 0.47591(10) 0.0246(3) Uani d . 1 2 . .
C C9 0.2197(2) 0.19327(14) 0.43146(11) 0.0300(4) Uani d . 1 2 . .
H H9A 0.2258 0.1931 0.3671 0.036 Uiso calc R 1 2 . .
H H9B 0.1066 0.1860 0.4479 0.036 Uiso calc R 1 2 . .
C C10 0.3089(2) 0.08760(15) 0.46610(15) 0.0425(5) Uani d . 1 2 . .
H H10A 0.4204 0.0929 0.4488 0.064 Uiso calc R 1 2 . .
H H10B 0.2625 0.0155 0.4422 0.064 Uiso calc R 1 2 . .
H H10C 0.3016 0.0860 0.5298 0.064 Uiso calc R 1 2 . .
C C11 0.5782(2) 0.79444(14) 0.48421(12) 0.0351(4) Uani d . 1 2 . .
H H11A 0.6645 0.7941 0.5269 0.042 Uiso calc R 1 2 . .
H H11B 0.4949 0.8484 0.5036 0.042 Uiso calc R 1 2 . .
H H11C 0.6191 0.8203 0.4276 0.042 Uiso calc R 1 2 . .
C C12 0.72448(17) 0.52843(13) 0.29036(9) 0.0210(3) Uani d . 1 2 . .
C C13 0.70954(19) 0.41921(14) 0.25199(11) 0.0272(3) Uani d . 1 2 . .
H H13 0.6099 0.3904 0.2327 0.033 Uiso calc R 1 2 . .
C C14 0.8463(2) 0.35391(15) 0.24302(12) 0.0322(4) Uani d . 1 2 . .
C C15 0.9925(2) 0.39204(16) 0.27131(11) 0.0327(4) Uani d . 1 2 . .
H H15 1.0838 0.3439 0.2649 0.039 Uiso calc R 1 2 . .
C C16 1.00295(19) 0.50192(15) 0.30918(11) 0.0312(3) Uani d . 1 2 . .
H H16 1.1028 0.5301 0.3288 0.037 Uiso calc R 1 2 . .
C C17 0.86942(18) 0.57153(13) 0.31887(10) 0.0251(3) Uani d . 1 2 . .
H H17 0.8769 0.6473 0.3445 0.030 Uiso calc R 1 2 . .

loop_
_atom_site_aniso_label
_atom_site_aniso_U_11
_atom_site_aniso_U_22
_atom_site_aniso_U_33
_atom_site_aniso_U_12
_atom_site_aniso_U_13
_atom_site_aniso_U_23
S1 0.02206(16) 0.02353(17) 0.02051(16) 0.00299(14) 0.00042(13) 0.00420(14)
F1 0.0469(6) 0.0286(6) 0.0835(9) 0.0008(5) 0.0124(6) -0.0213(6)
O1 0.0279(5) 0.0269(5) 0.0239(5) -0.0037(5) 0.0046(4) -0.0048(4)
O2 0.0275(6) 0.0449(7) 0.0254(6) 0.0034(5) -0.0062(5) 0.0003(5)
O3 0.0394(6) 0.0228(5) 0.0337(6) 0.0054(5) 0.0075(5) 0.0086(5)
C1 0.0188(6) 0.0215(7) 0.0221(7) -0.0002(5) 0.0015(5) 0.0002(5)
C2 0.0174(6) 0.0217(7) 0.0218(7) 0.0023(5) 0.0003(5) 0.0016(5)
C3 0.0209(6) 0.0237(7) 0.0216(7) 0.0011(6) -0.0012(5) 0.0008(6)
C4 0.0195(7) 0.0246(8) 0.0282(8) -0.0002(5) -0.0018(6) 0.0039(6)
C5 0.0241(8) 0.0310(8) 0.0282(8) -0.0023(6) 0.0045(6) 0.0048(6)
C6 0.0264(7) 0.0334(9) 0.0236(8) -0.0009(6) 0.0056(6) 0.0002(6)
C7 0.0195(6) 0.0247(7) 0.0239(7) 0.0007(6) 0.0008(5) -0.0026(6)
C8 0.0223(7) 0.0266(8) 0.0250(7) -0.0001(6) 0.0026(6) -0.0011(6)
C9 0.0302(8) 0.0258(8) 0.0341(9) -0.0071(6) -0.0021(7) 0.0023(7)
C10 0.0443(10) 0.0253(9) 0.0579(13) -0.0019(7) -0.0031(9) 0.0033(8)
C11 0.0406(9) 0.0279(8) 0.0368(9) -0.0094(7) 0.0056(8) -0.0075(7)
C12 0.0226(6) 0.0204(7) 0.0198(7) 0.0005(5) 0.0026(5) 0.0043(5)
C13 0.0262(7) 0.0272(8) 0.0281(8) -0.0038(6) 0.0031(6) -0.0007(6)
C14 0.0366(9) 0.0231(8) 0.0369(9) 0.0007(6) 0.0087(8) -0.0039(6)
C15 0.0277(7) 0.0301(8) 0.0402(9) 0.0067(7) 0.0070(7) 0.0047(7)
C16 0.0228(7) 0.0337(8) 0.0372(9) -0.0014(6) -0.0036(7) 0.0019(7)
C17 0.0266(7) 0.0229(7) 0.0259(8) -0.0012(6) -0.0003(6) 0.0008(6)

loop_
_atom_type_symbol
_atom_type_description
_atom_type_scat_dispersion_real
_atom_type_scat_dispersion_imag
_atom_type_scat_source
C C 0.0033 0.0016 'International Tables Vol C Tables 4.2.6.8 and 6.1.1.4'
H H 0.0000 0.0000 'International Tables Vol C Tables 4.2.6.8 and 6.1.1.4'
O O 0.0106 0.0060 'International Tables Vol C Tables 4.2.6.8 and 6.1.1.4'
F F 0.0171 0.0103 'International Tables Vol C Tables 4.2.6.8 and 6.1.1.4'
S S 0.1246 0.1234 'International Tables Vol C Tables 4.2.6.8 and 6.1.1.4'

loop_
_geom_angle_atom_site_label_1
_geom_angle_atom_site_label_2
_geom_angle_atom_site_label_3
_geom_angle_site_symmetry_1
_geom_angle_site_symmetry_3
_geom_angle
_geom_angle_publ_flag
O2 S1 O3 . . 119.86(7) ?
O2 S1 C1 . . 107.58(7) ?
O3 S1 C1 . . 108.72(7) ?
O2 S1 C12 . . 107.50(7) ?
O3 S1 C12 . . 107.48(7) ?
C1 S1 C12 . . 104.70(7) ?
C8 O1 C7 . . 106.68(12) ?
C8 C1 C2 . . 107.81(13) ?
C8 C1 S1 . . 126.72(12) ?
C2 C1 S1 . . 125.46(11) ?
C7 C2 C3 . . 119.21(13) ?
C7 C2 C1 . . 104.59(13) ?
C3 C2 C1 . . 136.17(14) ?
C4 C3 C2 . . 118.62(14) ?
C4 C3 H3 . . 120.7 ?
C2 C3 H3 . . 120.7 ?
C3 C4 C5 . . 119.75(14) ?
C3 C4 C9 . . 120.68(14) ?
C5 C4 C9 . . 119.56(14) ?
C6 C5 C4 . . 122.70(15) ?
C6 C5 H5 . . 118.7 ?
C4 C5 H5 . . 118.7 ?
C5 C6 C7 . . 115.76(15) ?
C5 C6 H6 . . 122.1 ?
C7 C6 H6 . . 122.1 ?
C6 C7 O1 . . 125.35(14) ?
C6 C7 C2 . . 123.95(14) ?
O1 C7 C2 . . 110.65(13) ?
C1 C8 O1 . . 110.26(13) ?
C1 C8 C11 . . 134.90(15) ?
O1 C8 C11 . . 114.83(13) ?
C4 C9 C10 . . 113.49(14) ?
C4 C9 H9A . . 108.9 ?
C10 C9 H9A . . 108.9 ?
C4 C9 H9B . . 108.9 ?
C10 C9 H9B . . 108.9 ?
H9A C9 H9B . . 107.7 ?
C9 C10 H10A . . 109.5 ?
C9 C10 H10B . . 109.5 ?
H10A C10 H10B . . 109.5 ?
C9 C10 H10C . . 109.5 ?
H10A C10 H10C . . 109.5 ?
H10B C10 H10C . . 109.5 ?
C8 C11 H11A . . 109.5 ?
C8 C11 H11B . . 109.5 ?
H11A C11 H11B . . 109.5 ?
C8 C11 H11C . . 109.5 ?
H11A C11 H11C . . 109.5 ?
H11B C11 H11C . . 109.5 ?
C13 C12 C17 . . 122.18(14) ?
C13 C12 S1 . . 118.45(12) ?
C17 C12 S1 . . 119.36(11) ?
C14 C13 C12 . . 116.78(15) ?
C14 C13 H13 . . 121.6 ?
C12 C13 H13 . . 121.6 ?
F1 C14 C15 . . 118.59(15) ?
F1 C14 C13 . . 118.16(16) ?
C15 C14 C13 . . 123.25(16) ?
C14 C15 C16 . . 118.35(15) ?
C14 C15 H15 . . 120.8 ?
C16 C15 H15 . . 120.8 ?
C15 C16 C17 . . 120.67(15) ?
C15 C16 H16 . . 119.7 ?
C17 C16 H16 . . 119.7 ?
C16 C17 C12 . . 118.77(14) ?
C16 C17 H17 . . 120.6 ?
C12 C17 H17 . . 120.6 ?

loop_
_geom_bond_atom_site_label_1
_geom_bond_atom_site_label_2
_geom_bond_site_symmetry_2
_geom_bond_distance
_geom_bond_publ_flag
S1 O2 . 1.4315(12) ?
S1 O3 . 1.4405(12) ?
S1 C1 . 1.7356(14) ?
S1 C12 . 1.7692(14) ?
F1 C14 . 1.3484(19) ?
O1 C8 . 1.3723(18) ?
O1 C7 . 1.3853(18) ?
C1 C8 . 1.360(2) ?
C1 C2 . 1.4466(19) ?
C2 C7 . 1.386(2) ?
C2 C3 . 1.399(2) ?
C3 C4 . 1.391(2) ?
C3 H3 . 0.9500 ?
C4 C5 . 1.406(2) ?
C4 C9 . 1.509(2) ?
C5 C6 . 1.381(2) ?
C5 H5 . 0.9500 ?
C6 C7 . 1.383(2) ?
C6 H6 . 0.9500 ?
C8 C11 . 1.483(2) ?
C9 C10 . 1.515(2) ?
C9 H9A . 0.9900 ?
C9 H9B . 0.9900 ?
C10 H10A . 0.9800 ?
C10 H10B . 0.9800 ?
C10 H10C . 0.9800 ?
C11 H11A . 0.9800 ?
C11 H11B . 0.9800 ?
C11 H11C . 0.9800 ?
C12 C13 . 1.380(2) ?
C12 C17 . 1.389(2) ?
C13 C14 . 1.379(2) ?
C13 H13 . 0.9500 ?
C14 C15 . 1.378(2) ?
C15 C16 . 1.381(3) ?
C15 H15 . 0.9500 ?
C16 C17 . 1.385(2) ?
C16 H16 . 0.9500 ?
C17 H17 . 0.9500 ?

loop_
_geom_hbond_atom_site_label_D
_geom_hbond_atom_site_label_H
_geom_hbond_atom_site_label_A
_geom_hbond_site_symmetry_A
_geom_hbond_distance_DH
_geom_hbond_distance_HA
_geom_hbond_distance_DA
_geom_hbond_angle_DHA
C6 H6 O2 2_565 0.95 2.49 3.206(2) 133
C13 H13 O3 4_645 0.95 2.51 3.395(2) 155
C9 H9A Cg 3_456 0.99 2.68 3.625(2) 159

loop_
_geom_torsion_atom_site_label_1
_geom_torsion_atom_site_label_2
_geom_torsion_atom_site_label_3
_geom_torsion_atom_site_label_4
_geom_torsion_site_symmetry_1
_geom_torsion_site_symmetry_2
_geom_torsion_site_symmetry_3
_geom_torsion_site_symmetry_4
_geom_torsion
_geom_torsion_publ_flag
O2 S1 C1 C8 . . . . -140.71(14) ?
O3 S1 C1 C8 . . . . -9.51(16) ?
C12 S1 C1 C8 . . . . 105.13(15) ?
O2 S1 C1 C2 . . . . 38.35(14) ?
O3 S1 C1 C2 . . . . 169.55(12) ?
C12 S1 C1 C2 . . . . -75.81(13) ?
C8 C1 C2 C7 . . . . 0.40(16) ?
S1 C1 C2 C7 . . . . -178.81(11) ?
C8 C1 C2 C3 . . . . 178.42(16) ?
S1 C1 C2 C3 . . . . -0.8(2) ?
C7 C2 C3 C4 . . . . 1.0(2) ?
C1 C2 C3 C4 . . . . -176.79(15) ?
C2 C3 C4 C5 . . . . 0.0(2) ?
C2 C3 C4 C9 . . . . 179.12(13) ?
C3 C4 C5 C6 . . . . -0.7(2) ?
C9 C4 C5 C6 . . . . -179.80(15) ?
C4 C5 C6 C7 . . . . 0.3(2) ?
C5 C6 C7 O1 . . . . 178.16(14) ?
C5 C6 C7 C2 . . . . 0.8(2) ?
C8 O1 C7 C6 . . . . -176.83(14) ?
C8 O1 C7 C2 . . . . 0.81(16) ?
C3 C2 C7 C6 . . . . -1.5(2) ?
C1 C2 C7 C6 . . . . 176.93(14) ?
C3 C2 C7 O1 . . . . -179.17(11) ?
C1 C2 C7 O1 . . . . -0.74(16) ?
C2 C1 C8 O1 . . . . 0.08(17) ?
S1 C1 C8 O1 . . . . 179.27(10) ?
C2 C1 C8 C11 . . . . -178.45(17) ?
S1 C1 C8 C11 . . . . 0.7(3) ?
C7 O1 C8 C1 . . . . -0.53(16) ?
C7 O1 C8 C11 . . . . 178.32(13) ?
C3 C4 C9 C10 . . . . 109.92(17) ?
C5 C4 C9 C10 . . . . -71.0(2) ?
O2 S1 C12 C13 . . . . -14.67(14) ?
O3 S1 C12 C13 . . . . -144.95(12) ?
C1 S1 C12 C13 . . . . 99.55(13) ?
O2 S1 C12 C17 . . . . 164.54(12) ?
O3 S1 C12 C17 . . . . 34.25(14) ?
C1 S1 C12 C17 . . . . -81.25(13) ?
C17 C12 C13 C14 . . . . 0.0(2) ?
S1 C12 C13 C14 . . . . 179.16(13) ?
C12 C13 C14 F1 . . . . -178.39(15) ?
C12 C13 C14 C15 . . . . 0.9(3) ?
F1 C14 C15 C16 . . . . 178.19(15) ?
C13 C14 C15 C16 . . . . -1.1(3) ?
C14 C15 C16 C17 . . . . 0.4(3) ?
C15 C16 C17 C12 . . . . 0.5(2) ?
C13 C12 C17 C16 . . . . -0.7(2) ?
S1 C12 C17 C16 . . . . -179.84(12) ?

loop_
_cod_related_entry_id
_cod_related_entry_database
_cod_related_entry_code
1 ChemSpider 30656622
